data_7110247
loop_
_publ_author_name
'Sheri Lense'
'Arnab Dutta'
'John A. S. Roberts'
'Wendy J. Shaw'

_publ_section_title
;
 A proton channel allows a hydrogen oxidation catalyst to operate at a
 moderate overpotential with water acting as a base
;
_journal_name_full Chem.Commun.
_journal_page_first 792
_journal_paper_doi 10.1039/c3cc46829a
_journal_volume 50
_journal_year 2014
_chemical_formula_moiety 'C26 H40 N6 Ni0.50 P2'
_chemical_formula_sum 'C26 H40 N6 Ni0.5 P2'
_chemical_formula_weight 527.93
_chemical_name_common '[Ni(PCy2NPyridazine2)2]'
_space_group_IT_number 2
_symmetry_cell_setting triclinic
_symmetry_Int_Tables_number 2
_symmetry_space_group_name_Hall '-P 1'
_symmetry_space_group_name_H-M 'P -1'
_atom_sites_solution_hydrogens geom
_atom_sites_solution_primary direct
_atom_sites_solution_secondary difmap
_audit_creation_method SHELXL-97
_cell_angle_alpha 91.283(5)
_cell_angle_beta 93.181(6)
_cell_angle_gamma 117.615(6)
_cell_formula_units_Z 4
_cell_length_a 10.8228(11)
_cell_length_b 11.4209(12)
_cell_length_c 24.907(2)
_cell_measurement_reflns_used 4879
_cell_measurement_temperature 140(2)
_cell_measurement_theta_max 30.39
_cell_measurement_theta_min 2.32
_cell_volume 2719.7(5)
_computing_cell_refinement 'Bruker SAINT'
_computing_data_collection 'Bruker APEX2'
_computing_data_reduction 'Bruker SAINT'
_computing_molecular_graphics 'Bruker SHELXTL'
_computing_publication_material 'Bruker SHELXTL'
_computing_structure_refinement 'SHELXL-97 (Sheldrick, 2008)'
_computing_structure_solution 'SHELXS-97 (Sheldrick, 2008)'
_diffrn_ambient_temperature 140(2)
_diffrn_measured_fraction_theta_full 0.951
_diffrn_measured_fraction_theta_max 0.951
_diffrn_measurement_device_type 'Bruker APEX-II CCD'
_diffrn_measurement_method '\f and \w scans'
_diffrn_radiation_monochromator graphite
_diffrn_radiation_probe x-ray
_diffrn_radiation_type MoK\a
_diffrn_radiation_wavelength 0.71073
_diffrn_reflns_av_R_equivalents 0.0000
_diffrn_reflns_av_sigmaI/netI 0.0602
_diffrn_reflns_limit_h_max 15
_diffrn_reflns_limit_h_min -15
_diffrn_reflns_limit_k_max 16
_diffrn_reflns_limit_k_min -16
_diffrn_reflns_limit_l_max 35
_diffrn_reflns_limit_l_min 0
_diffrn_reflns_number 16222
_diffrn_reflns_theta_full 30.66
_diffrn_reflns_theta_max 30.66
_diffrn_reflns_theta_min 1.64
_diffrn_source 'fine-focus sealed tube'
_exptl_absorpt_coefficient_mu 0.522
_exptl_absorpt_correction_T_max 0.9372
_exptl_absorpt_correction_T_min 0.8917
_exptl_absorpt_correction_type multi-scan
_exptl_absorpt_process_details twinabs
_exptl_crystal_colour orange
_exptl_crystal_density_diffrn 1.289
_exptl_crystal_density_method 'not measured'
_exptl_crystal_description block
_exptl_crystal_F_000 1128
_exptl_crystal_recrystallization_method acetonitrile
_exptl_crystal_size_max 0.22
_exptl_crystal_size_mid 0.17
_exptl_crystal_size_min 0.13
_refine_diff_density_max 0.767
_refine_diff_density_min -0.543
_refine_diff_density_rms 0.098
_refine_ls_extinction_method none
_refine_ls_goodness_of_fit_ref 1.044
_refine_ls_hydrogen_treatment constr
_refine_ls_matrix_type full
_refine_ls_number_parameters 731
_refine_ls_number_reflns 16224
_refine_ls_number_restraints 0
_refine_ls_restrained_S_all 1.044
_refine_ls_R_factor_all 0.0707
_refine_ls_R_factor_gt 0.0483
_refine_ls_shift/su_max 0.001
_refine_ls_shift/su_mean 0.000
_refine_ls_structure_factor_coef Fsqd
_refine_ls_weighting_details 'calc w=1/[\s^2^(Fo^2^)+(0.0542P)^2^+2.2174P] where P=(Fo^2^+2Fc^2^)/3'
_refine_ls_weighting_scheme calc
_refine_ls_wR_factor_gt 0.1173
_refine_ls_wR_factor_ref 0.1302
_reflns_number_gt 12774
_reflns_number_total 16224
_reflns_threshold_expression >2sigma(I)
_cod_data_source_file c3cc46829a.txt
_cod_data_source_block p1t
_cod_original_formula_sum 'C26 H40 N6 Ni0.50 P2'
_cod_database_code 7110247

loop_
_symmetry_equiv_pos_as_xyz
'x, y, z'
'-x, -y, -z'

loop_
_atom_site_label
_atom_site_type_symbol
_atom_site_fract_x
_atom_site_fract_y
_atom_site_fract_z
_atom_site_U_iso_or_equiv
_atom_site_adp_type
_atom_site_occupancy
_atom_site_symmetry_multiplicity
_atom_site_calc_flag
_atom_site_refinement_flags
_atom_site_disorder_assembly
_atom_site_disorder_group
C1 C -0.1867(3) 0.4644(3) 0.65840(11) 0.0190(5) Uani 1 1 d . . .
H1A H -0.2346 0.3682 0.6638 0.023 Uiso 1 1 calc R . .
H1B H -0.2519 0.4853 0.6361 0.023 Uiso 1 1 calc R . .
C2 C 0.0187(3) 0.6335(2) 0.61535(10) 0.0154(5) Uani 1 1 d . . .
H2A H -0.0421 0.6588 0.5926 0.018 Uiso 1 1 calc R . .
H2B H 0.0963 0.6412 0.5939 0.018 Uiso 1 1 calc R . .
C3 C -0.0912(3) 0.4012(3) 0.58347(11) 0.0217(5) Uani 1 1 d . . .
H3A H -0.1171 0.3132 0.5977 0.026 Uiso 1 1 calc R . .
H3B H -0.0038 0.4281 0.5652 0.026 Uiso 1 1 calc R . .
C4 C -0.2053(3) 0.3871(3) 0.54179(11) 0.0235(6) Uani 1 1 d . . .
C5 C -0.3282(4) 0.2694(3) 0.53352(14) 0.0329(7) Uani 1 1 d . . .
H5A H -0.3417 0.1937 0.5526 0.040 Uiso 1 1 calc R . .
C6 C -0.4301(4) 0.2655(4) 0.49679(16) 0.0423(9) Uani 1 1 d . . .
H6A H -0.5173 0.1881 0.4901 0.051 Uiso 1 1 calc R . .
C7 C -0.3995(5) 0.3792(4) 0.47017(15) 0.0437(9) Uani 1 1 d . . .
H7A H -0.4696 0.3790 0.4454 0.052 Uiso 1 1 calc R . .
C10 C -0.2254(3) 0.6678(3) 0.70767(11) 0.0186(5) Uani 1 1 d . . .
H10A H -0.3278 0.6136 0.7006 0.022 Uiso 1 1 calc R . .
H10B H -0.2083 0.7304 0.7387 0.022 Uiso 1 1 calc R . .
C11 C -0.0190(3) 0.8358(2) 0.66788(11) 0.0161(5) Uani 1 1 d . . .
H11A H -0.0017 0.8949 0.7002 0.019 Uiso 1 1 calc R . .
H11B H 0.0082 0.8913 0.6364 0.019 Uiso 1 1 calc R . .
C12 C -0.2464(3) 0.8141(3) 0.64411(12) 0.0217(6) Uani 1 1 d . . .
H12A H -0.2195 0.8914 0.6695 0.026 Uiso 1 1 calc R . .
H12B H -0.3478 0.7552 0.6456 0.026 Uiso 1 1 calc R . .
C13 C -0.2173(3) 0.8604(3) 0.58783(12) 0.0227(6) Uani 1 1 d . . .
C14 C -0.2170(4) 0.7757(4) 0.54702(13) 0.0304(7) Uani 1 1 d . . .
H14A H -0.2329 0.6885 0.5540 0.037 Uiso 1 1 calc R . .
C15 C -0.1929(4) 0.8220(4) 0.49630(14) 0.0387(9) Uani 1 1 d . . .
H15A H -0.1901 0.7694 0.4668 0.046 Uiso 1 1 calc R . .
C16 C -0.1730(4) 0.9497(5) 0.49050(15) 0.0430(10) Uani 1 1 d . . .
H16A H -0.1567 0.9833 0.4556 0.052 Uiso 1 1 calc R . .
C19 C -0.2935(3) 0.4346(3) 0.76222(11) 0.0223(6) Uani 1 1 d . . .
H19A H -0.3802 0.3963 0.7373 0.027 Uiso 1 1 calc R . .
C20 C -0.3193(4) 0.5005(3) 0.81159(13) 0.0310(7) Uani 1 1 d . . .
H20A H -0.2330 0.5424 0.8360 0.037 Uiso 1 1 calc R . .
H20B H -0.3427 0.5707 0.8000 0.037 Uiso 1 1 calc R . .
C21 C -0.4389(4) 0.3989(4) 0.84175(14) 0.0419(9) Uani 1 1 d . . .
H21A H -0.4509 0.4429 0.8743 0.050 Uiso 1 1 calc R . .
H21B H -0.5269 0.3633 0.8184 0.050 Uiso 1 1 calc R . .
C22 C -0.4107(4) 0.2861(4) 0.85815(13) 0.0430(9) Uani 1 1 d . . .
H22A H -0.4931 0.2192 0.8750 0.052 Uiso 1 1 calc R . .
H22B H -0.3298 0.3202 0.8852 0.052 Uiso 1 1 calc R . .
C23 C -0.3804(4) 0.2209(3) 0.81027(14) 0.0387(9) Uani 1 1 d . . .
H23A H -0.4662 0.1749 0.7858 0.046 Uiso 1 1 calc R . .
H23B H -0.3535 0.1539 0.8232 0.046 Uiso 1 1 calc R . .
C24 C -0.2635(4) 0.3216(3) 0.77937(12) 0.0278(7) Uani 1 1 d . . .
H24A H -0.2521 0.2768 0.7470 0.033 Uiso 1 1 calc R . .
H24B H -0.1747 0.3587 0.8023 0.033 Uiso 1 1 calc R . .
C25 C 0.2514(3) 0.8793(2) 0.64709(10) 0.0140(5) Uani 1 1 d . . .
H25A H 0.2242 0.8957 0.6101 0.017 Uiso 1 1 calc R . .
C26 C 0.3610(3) 0.8306(3) 0.64276(12) 0.0197(5) Uani 1 1 d . . .
H26A H 0.3832 0.8067 0.6787 0.024 Uiso 1 1 calc R . .
H26B H 0.3223 0.7502 0.6183 0.024 Uiso 1 1 calc R . .
C27 C 0.4940(3) 0.9364(3) 0.62155(13) 0.0241(6) Uani 1 1 d . . .
H27A H 0.4729 0.9563 0.5847 0.029 Uiso 1 1 calc R . .
H27B H 0.5634 0.9031 0.6197 0.029 Uiso 1 1 calc R . .
C28 C 0.5551(3) 1.0621(3) 0.65772(14) 0.0266(6) Uani 1 1 d . . .
H28A H 0.6410 1.1299 0.6431 0.032 Uiso 1 1 calc R . .
H28B H 0.5806 1.0435 0.6942 0.032 Uiso 1 1 calc R . .
C29 C 0.4489(3) 1.1142(3) 0.66126(12) 0.0216(6) Uani 1 1 d . . .
H29A H 0.4882 1.1939 0.6861 0.026 Uiso 1 1 calc R . .
H29B H 0.4297 1.1399 0.6253 0.026 Uiso 1 1 calc R . .
C30 C 0.3132(3) 1.0094(2) 0.68134(11) 0.0188(5) Uani 1 1 d . . .
H30A H 0.2442 1.0436 0.6810 0.023 Uiso 1 1 calc R . .
H30B H 0.3311 0.9923 0.7190 0.023 Uiso 1 1 calc R . .
C31 C 0.1393(3) 0.4776(3) 0.83987(11) 0.0200(5) Uani 1 1 d . . .
H31A H 0.0885 0.3802 0.8336 0.024 Uiso 1 1 calc R . .
H31B H 0.2271 0.5002 0.8619 0.024 Uiso 1 1 calc R . .
C32 C 0.1154(3) 0.6625(3) 0.88524(10) 0.0164(5) Uani 1 1 d . . .
H32A H 0.2043 0.6894 0.9072 0.020 Uiso 1 1 calc R . .
H32B H 0.0514 0.6781 0.9078 0.020 Uiso 1 1 calc R . .
C33 C -0.0136(4) 0.4341(3) 0.91253(14) 0.0364(8) Uani 1 1 d . . .
H33A H -0.0533 0.4808 0.9340 0.044 Uiso 1 1 calc R A 1
H33B H -0.0946 0.3563 0.8943 0.044 Uiso 1 1 calc R A 1
C34 C 0.0450(8) 0.3829(7) 0.9498(3) 0.0174(12) Uani 0.50 1 d P B 1
C35 C -0.0225(7) 0.2555(6) 0.9686(2) 0.0231(12) Uani 0.50 1 d P B 1
H35A H -0.1161 0.1952 0.9564 0.028 Uiso 0.50 1 calc PR B 1
C36 C 0.0530(8) 0.2218(6) 1.0056(3) 0.0315(14) Uani 0.50 1 d P B 1
H36A H 0.0146 0.1366 1.0198 0.038 Uiso 0.50 1 calc PR B 1
C37 C 0.1867(16) 0.3174(13) 1.0210(5) 0.032(3) Uani 0.50 1 d P B 1
H37A H 0.2398 0.2948 1.0465 0.038 Uiso 0.50 1 calc PR B 1
C38 C 0.3729(3) 0.6651(3) 0.79074(11) 0.0179(5) Uani 1 1 d . . .
H38A H 0.4205 0.6099 0.7964 0.021 Uiso 1 1 calc R . .
H38B H 0.4136 0.7210 0.7602 0.021 Uiso 1 1 calc R . .
C39 C 0.3448(3) 0.8469(3) 0.83378(11) 0.0166(5) Uani 1 1 d . . .
H39A H 0.3828 0.8989 0.8020 0.020 Uiso 1 1 calc R . .
H39B H 0.3781 0.9091 0.8659 0.020 Uiso 1 1 calc R . .
C40 C 0.5475(3) 0.8187(3) 0.85672(12) 0.0239(6) Uani 1 1 d . . .
H40A H 0.5924 0.9079 0.8422 0.029 Uiso 1 1 calc R C 1
H40B H 0.5941 0.7680 0.8434 0.029 Uiso 1 1 calc R C 1
C41 C 0.5605(6) 0.8297(7) 0.9182(2) 0.0190(11) Uani 0.50 1 d P D 1
C42 C 0.4857(6) 0.7264(6) 0.9505(2) 0.0225(11) Uani 0.50 1 d P D 1
H42A H 0.4179 0.6425 0.9352 0.027 Uiso 0.50 1 calc PR D 1
C43 C 0.5131(7) 0.7494(7) 1.0055(3) 0.0280(13) Uani 0.50 1 d P D 1
H43A H 0.4635 0.6839 1.0299 0.034 Uiso 0.50 1 calc PR D 1
C44 C 0.6180(7) 0.8748(7) 1.0229(2) 0.0300(14) Uani 0.50 1 d P D 1
H44A H 0.6427 0.8914 1.0606 0.036 Uiso 0.50 1 calc PR D 1
C49 C 0.1235(3) 0.9039(2) 0.85556(11) 0.0146(5) Uani 1 1 d . . .
H49A H 0.1673 0.9256 0.8933 0.018 Uiso 1 1 calc R . .
C50 C 0.1912(3) 1.0287(3) 0.82364(12) 0.0196(5) Uani 1 1 d . . .
H50A H 0.1555 1.0061 0.7854 0.023 Uiso 1 1 calc R . .
H50B H 0.2936 1.0612 0.8255 0.023 Uiso 1 1 calc R . .
C51 C 0.1610(3) 1.1393(3) 0.84510(13) 0.0247(6) Uani 1 1 d . . .
H51A H 0.2062 1.1694 0.8820 0.030 Uiso 1 1 calc R . .
H51B H 0.2018 1.2156 0.8219 0.030 Uiso 1 1 calc R . .
C52 C 0.0062(4) 1.0926(3) 0.84614(15) 0.0302(7) Uani 1 1 d . . .
H52A H -0.0379 1.0708 0.8089 0.036 Uiso 1 1 calc R . .
H52B H -0.0100 1.1640 0.8621 0.036 Uiso 1 1 calc R . .
C53 C -0.0593(4) 0.9713(3) 0.87901(16) 0.0320(8) Uani 1 1 d . . .
H53A H -0.1614 0.9400 0.8784 0.038 Uiso 1 1 calc R . .
H53B H -0.0203 0.9954 0.9169 0.038 Uiso 1 1 calc R . .
C54 C -0.0325(3) 0.8599(3) 0.85719(14) 0.0239(6) Uani 1 1 d . . .
H54A H -0.0742 0.7836 0.8803 0.029 Uiso 1 1 calc R . .
H54B H -0.0785 0.8307 0.8204 0.029 Uiso 1 1 calc R . .
C55 C 0.1975(3) 0.4203(3) 0.73576(11) 0.0214(6) Uani 1 1 d . . .
H55A H 0.2477 0.3850 0.7600 0.026 Uiso 1 1 calc R . .
C56 C 0.2783(4) 0.4685(3) 0.68567(12) 0.0282(7) Uani 1 1 d . . .
H56A H 0.3733 0.5406 0.6963 0.034 Uiso 1 1 calc R . .
H56B H 0.2301 0.5044 0.6613 0.034 Uiso 1 1 calc R . .
C57 C 0.2891(4) 0.3546(3) 0.65589(14) 0.0336(8) Uani 1 1 d . . .
H57A H 0.3386 0.3869 0.6228 0.040 Uiso 1 1 calc R . .
H57B H 0.3443 0.3240 0.6792 0.040 Uiso 1 1 calc R . .
C58 C 0.1454(5) 0.2397(3) 0.64088(13) 0.0352(8) Uani 1 1 d . . .
H58A H 0.1558 0.1653 0.6245 0.042 Uiso 1 1 calc R . .
H58B H 0.0951 0.2672 0.6137 0.042 Uiso 1 1 calc R . .
C59 C 0.0594(5) 0.1931(3) 0.68961(13) 0.0337(8) Uani 1 1 d . . .
H59A H 0.1025 0.1539 0.7146 0.040 Uiso 1 1 calc R . .
H59B H -0.0362 0.1238 0.6778 0.040 Uiso 1 1 calc R . .
C60 C 0.0512(4) 0.3080(3) 0.71895(12) 0.0261(6) Uani 1 1 d . . .
H60A H -0.0015 0.2761 0.7513 0.031 Uiso 1 1 calc R . .
H60B H 0.0002 0.3419 0.6950 0.031 Uiso 1 1 calc R . .
C34A C 0.1087(11) 0.4239(8) 0.9551(3) 0.0189(13) Uani 0.50 1 d P B 2
C35A C 0.0733(8) 0.2990(6) 0.9738(3) 0.0269(13) Uani 0.50 1 d P B 2
H35B H -0.0168 0.2264 0.9655 0.032 Uiso 0.50 1 calc PR B 2
C36A C 0.1769(18) 0.2851(12) 1.0057(5) 0.035(3) Uani 0.50 1 d P B 2
H36B H 0.1612 0.2030 1.0196 0.042 Uiso 0.50 1 calc PR B 2
C37A C 0.3024(9) 0.3982(8) 1.0152(3) 0.0400(17) Uani 0.50 1 d P B 2
H37B H 0.3745 0.3903 1.0358 0.048 Uiso 0.50 1 calc PR B 2
C41A C 0.5814(6) 0.9000(7) 0.9108(2) 0.0174(11) Uani 0.50 1 d P D 2
C42A C 0.5101(7) 0.8328(7) 0.9542(3) 0.0280(13) Uani 0.50 1 d P D 2
H42B H 0.4418 0.7423 0.9505 0.034 Uiso 0.50 1 calc PR D 2
C43A C 0.5442(9) 0.9053(9) 1.0031(3) 0.0389(17) Uani 0.50 1 d P D 2
H43B H 0.5007 0.8662 1.0347 0.047 Uiso 0.50 1 calc PR D 2
C44A C 0.6446(8) 1.0374(8) 1.0039(3) 0.0357(16) Uani 0.50 1 d P D 2
H44B H 0.6667 1.0884 1.0370 0.043 Uiso 0.50 1 calc PR D 2
N1 N -0.0623(3) 0.4957(2) 0.62905(9) 0.0179(4) Uani 1 1 d . . .
N2 N -0.1685(2) 0.7427(2) 0.66063(9) 0.0162(4) Uani 1 1 d . . .
N3 N 0.0533(3) 0.5209(2) 0.86995(9) 0.0185(5) Uani 1 1 d . B .
N4 N 0.3987(3) 0.7508(2) 0.83951(10) 0.0186(5) Uani 1 1 d . D .
N5 N -0.1802(4) 0.4917(3) 0.51326(13) 0.0450(9) Uani 1 1 d . . .
N6 N -0.2794(4) 0.4882(3) 0.47692(14) 0.0547(11) Uani 1 1 d . . .
N7 N -0.1961(3) 0.9835(3) 0.58016(11) 0.0291(6) Uani 1 1 d . . .
N8 N -0.1750(4) 1.0292(3) 0.53008(13) 0.0402(8) Uani 1 1 d . . .
N9 N 0.1729(8) 0.4687(8) 0.9661(3) 0.0251(13) Uani 0.50 1 d P B 1
N10 N 0.2466(7) 0.4360(7) 1.0036(2) 0.0362(14) Uani 0.50 1 d P B 1
N11 N 0.6571(5) 0.9474(5) 0.9375(2) 0.0229(10) Uani 0.50 1 d P D 1
N12 N 0.6858(6) 0.9722(6) 0.9916(2) 0.0296(12) Uani 0.50 1 d P D 1
N9A N 0.2309(8) 0.5281(7) 0.9673(3) 0.0323(14) Uani 0.50 1 d P B 2
N10A N 0.3321(7) 0.5162(6) 0.9986(3) 0.0421(16) Uani 0.50 1 d P B 2
N11A N 0.6771(5) 1.0266(5) 0.9141(2) 0.0227(10) Uani 0.50 1 d P D 2
N12A N 0.7104(6) 1.0960(6) 0.9622(2) 0.0316(12) Uani 0.50 1 d P D 2
Ni1 Ni 0.06979(4) 0.65911(3) 0.750473(14) 0.01232(7) Uani 1 1 d . . .
P1 P -0.14674(7) 0.55672(6) 0.72551(3) 0.01531(13) Uani 1 1 d . . .
P2 P 0.09287(7) 0.75136(6) 0.67578(3) 0.01169(12) Uani 1 1 d . . .
P3 P 0.15039(7) 0.76712(6) 0.82593(3) 0.01267(12) Uani 1 1 d . . .
P4 P 0.18316(8) 0.55539(6) 0.77343(3) 0.01508(13) Uani 1 1 d . . .

loop_
_atom_site_aniso_label
_atom_site_aniso_U_11
_atom_site_aniso_U_22
_atom_site_aniso_U_33
_atom_site_aniso_U_23
_atom_site_aniso_U_13
_atom_site_aniso_U_12
C1 0.0173(13) 0.0186(11) 0.0138(12) 0.0018(9) -0.0009(10) 0.0024(10)
C2 0.0142(12) 0.0163(10) 0.0128(11) 0.0010(9) -0.0001(9) 0.0049(9)
C3 0.0274(15) 0.0171(11) 0.0162(12) -0.0021(10) 0.0003(11) 0.0070(11)
C4 0.0279(16) 0.0212(12) 0.0165(13) -0.0038(10) 0.0003(11) 0.0078(12)
C5 0.0297(18) 0.0323(15) 0.0253(16) 0.0015(13) -0.0024(13) 0.0052(14)
C6 0.0306(19) 0.046(2) 0.0347(19) -0.0041(16) -0.0043(16) 0.0054(16)
C7 0.048(2) 0.051(2) 0.0320(18) -0.0100(17) -0.0200(17) 0.026(2)
C10 0.0124(12) 0.0266(12) 0.0160(12) 0.0045(10) 0.0029(10) 0.0081(10)
C11 0.0144(12) 0.0182(11) 0.0170(12) 0.0040(9) 0.0020(10) 0.0085(10)
C12 0.0156(13) 0.0350(14) 0.0200(13) 0.0072(11) 0.0032(11) 0.0160(12)
C13 0.0170(14) 0.0374(15) 0.0209(14) 0.0091(12) 0.0039(11) 0.0183(13)
C14 0.0334(18) 0.0467(18) 0.0207(15) 0.0080(13) 0.0020(13) 0.0264(16)
C15 0.047(2) 0.068(2) 0.0175(15) 0.0083(16) 0.0054(15) 0.040(2)
C16 0.042(2) 0.073(3) 0.0267(17) 0.0261(19) 0.0111(16) 0.036(2)
C19 0.0189(14) 0.0220(12) 0.0151(12) 0.0035(10) 0.0010(10) 0.0004(10)
C20 0.0315(18) 0.0293(14) 0.0200(14) 0.0036(12) 0.0091(13) 0.0029(13)
C21 0.038(2) 0.0432(19) 0.0220(16) 0.0033(15) 0.0116(15) -0.0013(16)
C22 0.040(2) 0.0396(18) 0.0199(15) 0.0079(14) 0.0033(14) -0.0071(16)
C23 0.040(2) 0.0253(15) 0.0286(17) 0.0113(13) 0.0010(15) -0.0043(14)
C24 0.0326(17) 0.0202(12) 0.0169(13) 0.0080(10) 0.0001(12) 0.0005(12)
C25 0.0109(11) 0.0151(10) 0.0154(12) 0.0042(9) 0.0029(9) 0.0053(9)
C26 0.0173(13) 0.0214(12) 0.0230(14) 0.0031(10) 0.0043(11) 0.0107(10)
C27 0.0167(14) 0.0275(13) 0.0314(16) 0.0038(12) 0.0075(12) 0.0124(12)
C28 0.0122(13) 0.0252(13) 0.0353(17) 0.0048(12) 0.0048(12) 0.0025(11)
C29 0.0187(14) 0.0173(11) 0.0240(14) 0.0028(10) 0.0059(11) 0.0038(10)
C30 0.0191(13) 0.0152(11) 0.0210(13) 0.0023(10) 0.0042(11) 0.0067(10)
C31 0.0309(16) 0.0195(11) 0.0155(12) 0.0036(10) 0.0042(11) 0.0161(12)
C32 0.0179(13) 0.0215(11) 0.0146(12) 0.0010(9) 0.0013(10) 0.0132(10)
C33 0.064(3) 0.0286(15) 0.0298(16) 0.0170(13) 0.0284(17) 0.0294(17)
C34 0.018(3) 0.019(3) 0.015(3) 0.001(2) 0.004(3) 0.008(3)
C35 0.028(3) 0.021(2) 0.017(3) 0.005(2) 0.003(2) 0.007(2)
C36 0.046(4) 0.029(3) 0.024(3) 0.014(3) 0.006(3) 0.020(3)
C37 0.042(6) 0.046(7) 0.029(6) 0.014(4) 0.006(4) 0.037(6)
C38 0.0196(13) 0.0260(12) 0.0152(12) 0.0005(10) 0.0008(10) 0.0167(11)
C39 0.0128(12) 0.0210(11) 0.0179(12) -0.0003(10) -0.0005(10) 0.0097(10)
C40 0.0161(13) 0.0406(16) 0.0189(13) -0.0062(12) -0.0030(11) 0.0175(13)
C41 0.009(2) 0.025(3) 0.020(3) 0.002(2) 0.002(2) 0.006(2)
C42 0.018(3) 0.025(3) 0.017(3) 0.000(2) -0.006(2) 0.004(2)
C43 0.023(3) 0.036(3) 0.022(3) 0.006(2) -0.002(2) 0.011(3)
C44 0.026(3) 0.041(3) 0.014(3) -0.005(2) -0.001(2) 0.008(3)
C49 0.0142(12) 0.0146(10) 0.0162(12) -0.0019(9) 0.0017(10) 0.0078(9)
C50 0.0208(14) 0.0168(11) 0.0225(13) 0.0020(10) 0.0053(11) 0.0095(10)
C51 0.0279(16) 0.0157(11) 0.0327(16) 0.0023(11) 0.0067(13) 0.0115(11)
C52 0.0318(18) 0.0234(13) 0.045(2) 0.0057(13) 0.0105(15) 0.0200(13)
C53 0.0241(16) 0.0247(13) 0.055(2) 0.0029(14) 0.0188(15) 0.0159(13)
C54 0.0152(13) 0.0173(11) 0.0405(18) 0.0014(11) 0.0075(12) 0.0082(10)
C55 0.0385(17) 0.0201(12) 0.0132(12) 0.0001(10) 0.0019(11) 0.0202(12)
C56 0.044(2) 0.0261(14) 0.0224(15) 0.0039(11) 0.0124(14) 0.0220(14)
C57 0.055(2) 0.0381(17) 0.0237(16) 0.0037(13) 0.0131(15) 0.0345(18)
C58 0.070(3) 0.0300(15) 0.0177(14) -0.0002(12) 0.0058(15) 0.0338(18)
C59 0.064(3) 0.0218(13) 0.0193(14) -0.0020(11) 0.0039(15) 0.0230(16)
C60 0.0423(18) 0.0193(12) 0.0190(14) -0.0005(10) 0.0015(13) 0.0163(13)
C34A 0.021(4) 0.017(4) 0.013(3) 0.004(3) 0.002(4) 0.005(3)
C35A 0.033(4) 0.024(3) 0.024(3) 0.004(2) 0.004(3) 0.013(3)
C36A 0.050(6) 0.025(5) 0.036(7) 0.011(4) 0.008(5) 0.021(4)
C37A 0.041(5) 0.041(4) 0.036(4) 0.008(3) -0.009(3) 0.018(4)
C41A 0.004(2) 0.023(3) 0.025(3) -0.002(2) -0.004(2) 0.007(2)
C42A 0.022(3) 0.036(3) 0.025(3) 0.007(3) -0.007(3) 0.014(3)
C43A 0.040(4) 0.059(4) 0.017(3) 0.004(3) 0.003(3) 0.022(4)
C44A 0.036(4) 0.055(4) 0.022(3) -0.007(3) -0.004(3) 0.027(4)
N1 0.0190(11) 0.0142(9) 0.0160(10) 0.0006(8) 0.0013(9) 0.0039(9)
N2 0.0128(10) 0.0244(10) 0.0127(10) 0.0060(8) 0.0006(8) 0.0096(9)
N3 0.0280(13) 0.0177(10) 0.0139(10) 0.0037(8) 0.0060(9) 0.0135(10)
N4 0.0163(11) 0.0268(11) 0.0166(11) -0.0007(9) -0.0012(9) 0.0137(10)
N5 0.054(2) 0.0276(13) 0.0348(16) 0.0020(12) -0.0248(15) 0.0061(14)
N6 0.069(3) 0.0368(16) 0.0438(19) -0.0016(15) -0.0344(19) 0.0171(17)
N7 0.0233(14) 0.0396(14) 0.0302(14) 0.0143(12) 0.0062(11) 0.0186(12)
N8 0.0387(18) 0.0535(18) 0.0371(17) 0.0265(15) 0.0132(14) 0.0265(16)
N9 0.017(4) 0.023(4) 0.028(4) 0.013(3) -0.002(3) 0.003(3)
N10 0.029(3) 0.050(4) 0.030(3) 0.014(3) -0.005(3) 0.018(3)
N11 0.012(2) 0.027(2) 0.024(3) -0.003(2) 0.002(2) 0.0041(19)
N12 0.017(2) 0.037(3) 0.022(3) -0.007(2) 0.000(2) 0.003(2)
N9A 0.030(4) 0.025(3) 0.033(3) 0.009(3) -0.011(3) 0.007(3)
N10A 0.037(4) 0.036(3) 0.045(4) 0.008(3) -0.016(3) 0.011(3)
N11A 0.017(2) 0.025(2) 0.023(2) -0.005(2) -0.001(2) 0.008(2)
N12A 0.019(3) 0.035(3) 0.039(3) -0.015(2) -0.010(2) 0.012(2)
Ni1 0.01353(15) 0.01214(14) 0.01071(13) 0.00138(11) -0.00087(11) 0.00563(12)
P1 0.0139(3) 0.0156(3) 0.0112(3) 0.0030(2) 0.0003(2) 0.0024(2)
P2 0.0101(3) 0.0127(3) 0.0115(3) 0.0025(2) 0.0004(2) 0.0046(2)
P3 0.0123(3) 0.0135(3) 0.0130(3) -0.0006(2) -0.0002(2) 0.0068(2)
P4 0.0228(4) 0.0159(3) 0.0109(3) 0.0010(2) 0.0014(3) 0.0127(3)

loop_
_atom_type_symbol
_atom_type_description
_atom_type_scat_dispersion_real
_atom_type_scat_dispersion_imag
_atom_type_scat_source
C C 0.0033 0.0016 'International Tables Vol C Tables 4.2.6.8 and 6.1.1.4'
H H 0.0000 0.0000 'International Tables Vol C Tables 4.2.6.8 and 6.1.1.4'
N N 0.0061 0.0033 'International Tables Vol C Tables 4.2.6.8 and 6.1.1.4'
P P 0.1023 0.0942 'International Tables Vol C Tables 4.2.6.8 and 6.1.1.4'
Ni Ni 0.3393 1.1124 'International Tables Vol C Tables 4.2.6.8 and 6.1.1.4'

loop_
_geom_angle_atom_site_label_1
_geom_angle_atom_site_label_2
_geom_angle_atom_site_label_3
_geom_angle
N1 C1 P1 113.51(18)
N1 C1 H1A 108.9
P1 C1 H1A 108.9
N1 C1 H1B 108.9
P1 C1 H1B 108.9
H1A C1 H1B 107.7
N1 C2 P2 113.14(17)
N1 C2 H2A 109.0
P2 C2 H2A 109.0
N1 C2 H2B 109.0
P2 C2 H2B 109.0
H2A C2 H2B 107.8
N1 C3 C4 116.0(2)
N1 C3 H3A 108.3
C4 C3 H3A 108.3
N1 C3 H3B 108.3
C4 C3 H3B 108.3
H3A C3 H3B 107.4
N5 C4 C5 122.2(3)
N5 C4 C3 116.7(3)
C5 C4 C3 121.0(3)
C6 C5 C4 117.9(3)
C6 C5 H5A 121.0
C4 C5 H5A 121.0
C7 C6 C5 116.8(4)
C7 C6 H6A 121.6
C5 C6 H6A 121.6
N6 C7 C6 124.2(3)
N6 C7 H7A 117.9
C6 C7 H7A 117.9
N2 C10 P1 112.80(18)
N2 C10 H10A 109.0
P1 C10 H10A 109.0
N2 C10 H10B 109.0
P1 C10 H10B 109.0
H10A C10 H10B 107.8
N2 C11 P2 112.87(17)
N2 C11 H11A 109.0
P2 C11 H11A 109.0
N2 C11 H11B 109.0
P2 C11 H11B 109.0
H11A C11 H11B 107.8
N2 C12 C13 111.3(2)
N2 C12 H12A 109.4
C13 C12 H12A 109.4
N2 C12 H12B 109.4
C13 C12 H12B 109.4
H12A C12 H12B 108.0
N7 C13 C14 123.5(3)
N7 C13 C12 116.2(3)
C14 C13 C12 120.2(3)
C15 C14 C13 117.8(3)
C15 C14 H14A 121.1
C13 C14 H14A 121.1
C14 C15 C16 116.3(4)
C14 C15 H15A 121.8
C16 C15 H15A 121.8
N8 C16 C15 125.0(3)
N8 C16 H16A 117.5
C15 C16 H16A 117.5
C24 C19 C20 110.0(2)
C24 C19 P1 110.4(2)
C20 C19 P1 111.3(2)
C24 C19 H19A 108.3
C20 C19 H19A 108.3
P1 C19 H19A 108.3
C21 C20 C19 110.8(3)
C21 C20 H20A 109.5
C19 C20 H20A 109.5
C21 C20 H20B 109.5
C19 C20 H20B 109.5
H20A C20 H20B 108.1
C22 C21 C20 111.4(3)
C22 C21 H21A 109.3
C20 C21 H21A 109.3
C22 C21 H21B 109.3
C20 C21 H21B 109.3
H21A C21 H21B 108.0
C21 C22 C23 111.9(3)
C21 C22 H22A 109.2
C23 C22 H22A 109.2
C21 C22 H22B 109.2
C23 C22 H22B 109.2
H22A C22 H22B 107.9
C22 C23 C24 111.7(3)
C22 C23 H23A 109.3
C24 C23 H23A 109.3
C22 C23 H23B 109.3
C24 C23 H23B 109.3
H23A C23 H23B 108.0
C23 C24 C19 111.8(3)
C23 C24 H24A 109.2
C19 C24 H24A 109.2
C23 C24 H24B 109.3
C19 C24 H24B 109.2
H24A C24 H24B 107.9
C30 C25 C26 110.1(2)
C30 C25 P2 110.96(18)
C26 C25 P2 110.35(17)
C30 C25 H25A 108.4
C26 C25 H25A 108.4
P2 C25 H25A 108.4
C27 C26 C25 111.1(2)
C27 C26 H26A 109.4
C25 C26 H26A 109.4
C27 C26 H26B 109.4
C25 C26 H26B 109.4
H26A C26 H26B 108.0
C26 C27 C28 110.9(2)
C26 C27 H27A 109.5
C28 C27 H27A 109.5
C26 C27 H27B 109.5
C28 C27 H27B 109.5
H27A C27 H27B 108.0
C27 C28 C29 110.1(3)
C27 C28 H28A 109.6
C29 C28 H28A 109.6
C27 C28 H28B 109.6
C29 C28 H28B 109.6
H28A C28 H28B 108.2
C30 C29 C28 110.7(2)
C30 C29 H29A 109.5
C28 C29 H29A 109.5
C30 C29 H29B 109.5
C28 C29 H29B 109.5
H29A C29 H29B 108.1
C29 C30 C25 112.6(2)
C29 C30 H30A 109.1
C25 C30 H30A 109.1
C29 C30 H30B 109.1
C25 C30 H30B 109.1
H30A C30 H30B 107.8
N3 C31 P4 112.88(17)
N3 C31 H31A 109.0
P4 C31 H31A 109.0
N3 C31 H31B 109.0
P4 C31 H31B 109.0
H31A C31 H31B 107.8
N3 C32 P3 112.81(17)
N3 C32 H32A 109.0
P3 C32 H32A 109.0
N3 C32 H32B 109.0
P3 C32 H32B 109.0
H32A C32 H32B 107.8
C34 C33 N3 128.1(4)
C34 C33 C34A 20.6(3)
N3 C33 C34A 110.0(4)
C34 C33 H33A 105.3
N3 C33 H33A 105.3
C34A C33 H33A 105.1
C34 C33 H33B 105.3
N3 C33 H33B 105.3
C34A C33 H33B 123.8
H33A C33 H33B 106.0
N9 C34 C33 111.8(6)
N9 C34 C35 123.2(8)
C33 C34 C35 125.1(7)
C36 C35 C34 116.8(7)
C36 C35 H35A 121.6
C34 C35 H35A 121.6
C37 C36 C35 116.7(7)
C37 C36 H36A 121.6
C35 C36 H36A 121.6
N10 C37 C36 125.4(10)
N10 C37 H37A 117.3
C36 C37 H37A 117.3
N4 C38 P4 112.37(18)
N4 C38 H38A 109.1
P4 C38 H38A 109.1
N4 C38 H38B 109.1
P4 C38 H38B 109.1
H38A C38 H38B 107.9
N4 C39 P3 112.76(18)
N4 C39 H39A 109.0
P3 C39 H39A 109.0
N4 C39 H39B 109.0
P3 C39 H39B 109.0
H39A C39 H39B 107.8
N4 C40 C41 107.4(3)
N4 C40 C41A 113.6(3)
C41 C40 C41A 28.5(3)
N4 C40 H40A 110.2
C41 C40 H40A 110.2
C41A C40 H40A 82.4
N4 C40 H40B 110.2
C41 C40 H40B 110.2
C41A C40 H40B 127.3
H40A C40 H40B 108.5
N11 C41 C42 123.4(6)
N11 C41 C40 112.2(5)
C42 C41 C40 124.3(5)
C43 C42 C41 117.8(6)
C43 C42 H42A 121.1
C41 C42 H42A 121.1
C42 C43 C44 115.8(6)
C42 C43 H43A 122.1
C44 C43 H43A 122.1
N12 C44 C43 125.3(6)
N12 C44 H44A 117.3
C43 C44 H44A 117.3
C54 C49 C50 109.6(2)
C54 C49 P3 109.91(18)
C50 C49 P3 111.62(18)
C54 C49 H49A 108.5
C50 C49 H49A 108.5
P3 C49 H49A 108.5
C49 C50 C51 112.3(2)
C49 C50 H50A 109.1
C51 C50 H50A 109.1
C49 C50 H50B 109.1
C51 C50 H50B 109.1
H50A C50 H50B 107.9
C52 C51 C50 111.3(2)
C52 C51 H51A 109.4
C50 C51 H51A 109.4
C52 C51 H51B 109.4
C50 C51 H51B 109.4
H51A C51 H51B 108.0
C51 C52 C53 110.1(3)
C51 C52 H52A 109.6
C53 C52 H52A 109.6
C51 C52 H52B 109.6
C53 C52 H52B 109.6
H52A C52 H52B 108.1
C52 C53 C54 111.6(3)
C52 C53 H53A 109.3
C54 C53 H53A 109.3
C52 C53 H53B 109.3
C54 C53 H53B 109.3
H53A C53 H53B 108.0
C49 C54 C53 111.6(2)
C49 C54 H54A 109.3
C53 C54 H54A 109.3
C49 C54 H54B 109.3
C53 C54 H54B 109.3
H54A C54 H54B 108.0
C56 C55 C60 109.1(2)
C56 C55 P4 112.08(18)
C60 C55 P4 109.8(2)
C56 C55 H55A 108.6
C60 C55 H55A 108.6
P4 C55 H55A 108.6
C55 C56 C57 110.6(2)
C55 C56 H56A 109.5
C57 C56 H56A 109.5
C55 C56 H56B 109.5
C57 C56 H56B 109.5
H56A C56 H56B 108.1
C58 C57 C56 111.1(3)
C58 C57 H57A 109.4
C56 C57 H57A 109.4
C58 C57 H57B 109.4
C56 C57 H57B 109.4
H57A C57 H57B 108.0
C57 C58 C59 111.8(3)
C57 C58 H58A 109.3
C59 C58 H58A 109.3
C57 C58 H58B 109.3
C59 C58 H58B 109.3
H58A C58 H58B 107.9
C58 C59 C60 111.0(3)
C58 C59 H59A 109.4
C60 C59 H59A 109.4
C58 C59 H59B 109.4
C60 C59 H59B 109.4
H59A C59 H59B 108.0
C59 C60 C55 111.1(3)
C59 C60 H60A 109.4
C55 C60 H60A 109.4
C59 C60 H60B 109.4
C55 C60 H60B 109.4
H60A C60 H60B 108.0
N9A C34A C35A 123.3(8)
N9A C34A C33 120.8(6)
C35A C34A C33 115.8(8)
C34A C35A C36A 117.1(9)
C34A C35A H35B 121.4
C36A C35A H35B 121.4
C37A C36A C35A 115.6(10)
C37A C36A H36B 122.2
C35A C36A H36B 122.2
N10A C37A C36A 126.3(9)
N10A C37A H37B 116.9
C36A C37A H37B 116.9
N11A C41A C42A 123.8(6)
N11A C41A C40 119.7(5)
C42A C41A C40 116.5(6)
C41A C42A C43A 116.3(6)
C41A C42A H42B 121.9
C43A C42A H42B 121.9
C44A C43A C42A 117.2(7)
C44A C43A H43B 121.4
C42A C43A H43B 121.4
N12A C44A C43A 124.3(7)
N12A C44A H44B 117.8
C43A C44A H44B 117.8
C1 N1 C2 116.5(2)
C1 N1 C3 112.2(2)
C2 N1 C3 113.0(2)
C10 N2 C11 114.2(2)
C10 N2 C12 110.5(2)
C11 N2 C12 109.4(2)
C33 N3 C32 114.7(2)
C33 N3 C31 112.3(2)
C32 N3 C31 116.6(2)
C40 N4 C39 110.2(2)
C40 N4 C38 110.6(2)
C39 N4 C38 113.9(2)
C4 N5 N6 120.0(3)
C7 N6 N5 118.7(3)
C13 N7 N8 119.1(3)
C16 N8 N7 118.2(3)
C34 N9 N10 120.0(7)
C37 N10 N9 117.9(9)
C41 N11 N12 119.8(5)
C44 N12 N11 117.9(5)
C34A N9A N10A 120.2(6)
C37A N10A N9A 117.5(7)
C41A N11A N12A 119.4(5)
C44A N12A N11A 118.9(6)
P1 Ni1 P2 85.54(3)
P1 Ni1 P3 123.59(3)
P2 Ni1 P3 123.14(3)
P1 Ni1 P4 121.33(3)
P2 Ni1 P4 122.15(3)
P3 Ni1 P4 85.71(3)
C19 P1 C1 99.60(13)
C19 P1 C10 97.85(13)
C1 P1 C10 97.23(13)
C19 P1 Ni1 128.77(9)
C1 P1 Ni1 113.94(10)
C10 P1 Ni1 114.04(9)
C25 P2 C2 98.52(12)
C25 P2 C11 97.98(11)
C2 P2 C11 98.38(12)
C25 P2 Ni1 130.29(9)
C2 P2 Ni1 114.46(8)
C11 P2 Ni1 111.85(9)
C39 P3 C49 99.12(12)
C39 P3 C32 97.69(12)
C49 P3 C32 99.07(12)
C39 P3 Ni1 111.98(9)
C49 P3 Ni1 129.19(9)
C32 P3 Ni1 114.55(9)
C55 P4 C38 98.23(13)
C55 P4 C31 98.79(12)
C38 P4 C31 97.71(13)
C55 P4 Ni1 129.11(9)
C38 P4 Ni1 113.78(9)
C31 P4 Ni1 113.90(9)

loop_
_geom_bond_atom_site_label_1
_geom_bond_atom_site_label_2
_geom_bond_distance
C1 N1 1.466(4)
C1 P1 1.874(3)
C1 H1A 0.9900
C1 H1B 0.9900
C2 N1 1.463(3)
C2 P2 1.869(3)
C2 H2A 0.9900
C2 H2B 0.9900
C3 N1 1.464(3)
C3 C4 1.515(4)
C3 H3A 0.9900
C3 H3B 0.9900
C4 N5 1.329(4)
C4 C5 1.385(4)
C5 C6 1.377(5)
C5 H5A 0.9500
C6 C7 1.379(6)
C6 H6A 0.9500
C7 N6 1.317(5)
C7 H7A 0.9500
C10 N2 1.456(3)
C10 P1 1.875(3)
C10 H10A 0.9900
C10 H10B 0.9900
C11 N2 1.464(4)
C11 P2 1.870(3)
C11 H11A 0.9900
C11 H11B 0.9900
C12 N2 1.470(3)
C12 C13 1.507(4)
C12 H12A 0.9900
C12 H12B 0.9900
C13 N7 1.335(4)
C13 C14 1.389(4)
C14 C15 1.372(5)
C14 H14A 0.9500
C15 C16 1.384(6)
C15 H15A 0.9500
C16 N8 1.333(5)
C16 H16A 0.9500
C19 C24 1.533(4)
C19 C20 1.533(4)
C19 P1 1.862(3)
C19 H19A 1.0000
C20 C21 1.530(5)
C20 H20A 0.9900
C20 H20B 0.9900
C21 C22 1.514(6)
C21 H21A 0.9900
C21 H21B 0.9900
C22 C23 1.522(5)
C22 H22A 0.9900
C22 H22B 0.9900
C23 C24 1.521(5)
C23 H23A 0.9900
C23 H23B 0.9900
C24 H24A 0.9900
C24 H24B 0.9900
C25 C30 1.531(4)
C25 C26 1.533(4)
C25 P2 1.857(3)
C25 H25A 1.0000
C26 C27 1.521(4)
C26 H26A 0.9900
C26 H26B 0.9900
C27 C28 1.518(4)
C27 H27A 0.9900
C27 H27B 0.9900
C28 C29 1.525(4)
C28 H28A 0.9900
C28 H28B 0.9900
C29 C30 1.523(4)
C29 H29A 0.9900
C29 H29B 0.9900
C30 H30A 0.9900
C30 H30B 0.9900
C31 N3 1.469(4)
C31 P4 1.875(3)
C31 H31A 0.9900
C31 H31B 0.9900
C32 N3 1.465(3)
C32 P3 1.864(3)
C32 H32A 0.9900
C32 H32B 0.9900
C33 C34 1.382(8)
C33 N3 1.449(4)
C33 C34A 1.699(10)
C33 H33A 0.9900
C33 H33B 0.9900
C34 N9 1.305(10)
C34 C35 1.397(9)
C35 C36 1.374(9)
C35 H35A 0.9500
C36 C37 1.375(17)
C36 H36A 0.9500
C37 N10 1.298(16)
C37 H37A 0.9500
C38 N4 1.472(3)
C38 P4 1.861(3)
C38 H38A 0.9900
C38 H38B 0.9900
C39 N4 1.470(3)
C39 P3 1.861(3)
C39 H39A 0.9900
C39 H39B 0.9900
C40 N4 1.459(4)
C40 C41 1.528(7)
C40 C41A 1.545(7)
C40 H40A 0.9900
C40 H40B 0.9900
C41 N11 1.320(8)
C41 C42 1.387(9)
C42 C43 1.378(8)
C42 H42A 0.9500
C43 C44 1.393(9)
C43 H43A 0.9500
C44 N12 1.316(9)
C44 H44A 0.9500
C49 C54 1.525(4)
C49 C50 1.532(4)
C49 P3 1.861(2)
C49 H49A 1.0000
C50 C51 1.536(4)
C50 H50A 0.9900
C50 H50B 0.9900
C51 C52 1.507(5)
C51 H51A 0.9900
C51 H51B 0.9900
C52 C53 1.515(5)
C52 H52A 0.9900
C52 H52B 0.9900
C53 C54 1.526(4)
C53 H53A 0.9900
C53 H53B 0.9900
C54 H54A 0.9900
C54 H54B 0.9900
C55 C56 1.526(4)
C55 C60 1.532(5)
C55 P4 1.860(3)
C55 H55A 1.0000
C56 C57 1.538(4)
C56 H56A 0.9900
C56 H56B 0.9900
C57 C58 1.518(6)
C57 H57A 0.9900
C57 H57B 0.9900
C58 C59 1.522(5)
C58 H58A 0.9900
C58 H58B 0.9900
C59 C60 1.528(4)
C59 H59A 0.9900
C59 H59B 0.9900
C60 H60A 0.9900
C60 H60B 0.9900
C34A N9A 1.318(11)
C34A C35A 1.393(9)
C35A C36A 1.409(17)
C35A H35B 0.9500
C36A C37A 1.376(17)
C36A H36B 0.9500
C37A N10A 1.314(10)
C37A H37B 0.9500
C41A N11A 1.329(8)
C41A C42A 1.389(9)
C42A C43A 1.389(10)
C42A H42B 0.9500
C43A C44A 1.391(12)
C43A H43B 0.9500
C44A N12A 1.306(10)
C44A H44B 0.9500
N5 N6 1.350(4)
N7 N8 1.353(4)
N9 N10 1.363(9)
N11 N12 1.360(7)
N9A N10A 1.369(9)
N11A N12A 1.355(7)
Ni1 P1 2.1240(8)
Ni1 P2 2.1281(7)
Ni1 P3 2.1287(8)
Ni1 P4 2.1296(7)
